data_7205740
loop_
_publ_author_name
'Deng, Zhao-Peng'
'Huo, Li-Hua'
'Qi, Hui-Ling'
'Zhu, Li-Na'
'Zhao, Hui'
'Gao, Shan'

_publ_section_title
;
 Structural diversity of Zn(ii)/Cd(ii) complexes based on bis(pyridyl)
 ligands with a long flexible spacer: From zero-dimensional binuclear,
 one-dimensional chain, two-dimensional layer, to three-dimensional
 frameworks
;
_journal_issue 12
_journal_name_full CrystEngComm
_journal_page_first 4218
_journal_paper_doi 10.1039/c0ce00717j
_journal_volume 13
_journal_year 2011
_chemical_formula_moiety 'C36 H48 Cd2 N8 O14 S2'
_chemical_formula_sum 'C36 H48 Cd2 N8 O14 S2'
_chemical_formula_weight 1105.78
_chemical_name_systematic
;
?
;
_space_group_IT_number 14
_symmetry_cell_setting monoclinic
_symmetry_space_group_name_Hall '-P 2ybc'
_symmetry_space_group_name_H-M 'P 1 21/c 1'
_atom_sites_solution_hydrogens geom
_atom_sites_solution_primary direct
_atom_sites_solution_secondary difmap
_audit_creation_method SHELXL-97
_cell_angle_alpha 90.00
_cell_angle_beta 95.38(3)
_cell_angle_gamma 90.00
_cell_formula_units_Z 2
_cell_length_a 11.334(2)
_cell_length_b 9.0242(18)
_cell_length_c 21.631(4)
_cell_measurement_reflns_used 16638
_cell_measurement_temperature 295(2)
_cell_measurement_theta_max 27.47
_cell_measurement_theta_min 3.10
_cell_volume 2202.7(7)
_computing_cell_refinement RAPID-AUTO
_computing_data_collection 'RAPID-AUTO (Rigaku Corporation, 1998)'
_computing_data_reduction 'CrystalStructure (Rigaku/MSC and Rigaku Corporation, 2002)'
_computing_molecular_graphics SHELXL-97
_computing_publication_material SHELXL-97
_computing_structure_refinement 'SHELXL-97 (Sheldrick, 1997)'
_computing_structure_solution 'SHELXS-97 (Sheldrick, 1990)'
_diffrn_ambient_temperature 295(2)
_diffrn_detector_area_resol_mean 10.000
_diffrn_measured_fraction_theta_full 0.996
_diffrn_measured_fraction_theta_max 0.996
_diffrn_measurement_device_type 'Rigaku RAXIS-RAPID'
_diffrn_measurement_method \w
_diffrn_radiation_monochromator graphite
_diffrn_radiation_source 'fine-focus sealed tube'
_diffrn_radiation_type MoK\a
_diffrn_radiation_wavelength 0.71073
_diffrn_reflns_av_R_equivalents 0.0316
_diffrn_reflns_av_sigmaI/netI 0.0264
_diffrn_reflns_limit_h_max 14
_diffrn_reflns_limit_h_min -14
_diffrn_reflns_limit_k_max 11
_diffrn_reflns_limit_k_min -10
_diffrn_reflns_limit_l_max 28
_diffrn_reflns_limit_l_min -27
_diffrn_reflns_number 20699
_diffrn_reflns_theta_full 27.47
_diffrn_reflns_theta_max 27.47
_diffrn_reflns_theta_min 3.09
_diffrn_standards_decay_% 0
_diffrn_standards_interval_count 0
_diffrn_standards_interval_time 0
_diffrn_standards_number 0
_exptl_absorpt_coefficient_mu 1.133
_exptl_absorpt_correction_T_max 0.7527
_exptl_absorpt_correction_T_min 0.7151
_exptl_absorpt_correction_type multi-scan
_exptl_absorpt_process_details 'ABSCOR (Higashi, 1995)'
_exptl_crystal_colour colorless
_exptl_crystal_density_diffrn 1.667
_exptl_crystal_density_method 'not measured'
_exptl_crystal_description sheet
_exptl_crystal_F_000 1120
_exptl_crystal_size_max 0.32
_exptl_crystal_size_mid 0.28
_exptl_crystal_size_min 0.24
_refine_diff_density_max 0.672
_refine_diff_density_min -0.457
_refine_diff_density_rms 0.086
_refine_ls_extinction_method none
_refine_ls_goodness_of_fit_ref 1.045
_refine_ls_hydrogen_treatment mixed
_refine_ls_matrix_type full
_refine_ls_number_parameters 298
_refine_ls_number_reflns 5035
_refine_ls_number_restraints 9
_refine_ls_restrained_S_all 1.044
_refine_ls_R_factor_all 0.0436
_refine_ls_R_factor_gt 0.0328
_refine_ls_shift/su_max 0.003
_refine_ls_shift/su_mean 0.000
_refine_ls_structure_factor_coef Fsqd
_refine_ls_weighting_details 'calc w=1/[\s^2^(Fo^2^)+(0.0376P)^2^+2.2968P] where P=(Fo^2^+2Fc^2^)/3'
_refine_ls_weighting_scheme calc
_refine_ls_wR_factor_gt 0.0782
_refine_ls_wR_factor_ref 0.0837
_reflns_number_gt 4169
_reflns_number_total 5035
_reflns_threshold_expression >2sigma(I)
_cod_data_source_file c0ce00717j.txt
_cod_data_source_block 1
_cod_original_sg_symbol_H-M 'P 21/c'
_cod_database_code 7205740

loop_
_symmetry_equiv_pos_as_xyz
'x, y, z'
'-x, y+1/2, -z+1/2'
'-x, -y, -z'
'x, -y-1/2, z-1/2'

loop_
_atom_site_label
_atom_site_type_symbol
_atom_site_fract_x
_atom_site_fract_y
_atom_site_fract_z
_atom_site_U_iso_or_equiv
_atom_site_adp_type
_atom_site_occupancy
_atom_site_symmetry_multiplicity
_atom_site_calc_flag
_atom_site_refinement_flags
_atom_site_disorder_assembly
_atom_site_disorder_group
Cd1 Cd 0.167351(19) 0.84883(2) 0.665728(10) 0.03306(8) Uani 1 1 d . . .
S1 S 0.13029(7) 0.48293(8) 0.70747(4) 0.03710(17) Uani 1 1 d . . .
O1 O 0.20331(19) 0.5956(2) 0.67832(10) 0.0398(5) Uani 1 1 d . . .
O1W O 0.1680(2) 0.8338(3) 0.77454(11) 0.0455(5) Uani 1 1 d D . .
H1W1 H 0.115(3) 0.885(3) 0.7899(18) 0.068 Uiso 1 1 d D . .
H1W2 H 0.153(3) 0.7420(13) 0.7785(19) 0.068 Uiso 1 1 d D . .
O2 O 0.0099(2) 0.4846(3) 0.67554(11) 0.0479(5) Uani 1 1 d . . .
O2W O 0.0829(2) 1.0770(3) 0.67476(13) 0.0526(6) Uani 1 1 d D . .
H2W1 H 0.109(3) 1.165(2) 0.680(2) 0.079 Uiso 1 1 d D . .
H2W2 H 0.019(2) 1.068(4) 0.6927(18) 0.079 Uiso 1 1 d D . .
O3 O 0.1848(3) 0.3388(2) 0.70369(16) 0.0672(8) Uani 1 1 d . . .
O3W O -0.0352(2) 0.7830(3) 0.65637(12) 0.0478(5) Uani 1 1 d D . .
H3W1 H -0.072(4) 0.833(3) 0.6816(16) 0.072 Uiso 1 1 d D . .
H3W2 H -0.039(4) 0.6917(13) 0.6640(18) 0.072 Uiso 1 1 d D . .
O4 O 0.1248(2) 0.5240(3) 0.77328(10) 0.0488(6) Uani 1 1 d . . .
N1 N 0.1685(3) 0.8486(3) 0.55880(12) 0.0437(6) Uani 1 1 d . . .
N2 N 0.1456(3) 0.6006(3) 0.54277(14) 0.0527(7) Uani 1 1 d . . .
H5 H 0.1378 0.5950 0.5819 0.063 Uiso 1 1 calc R . .
N3 N 0.5600(2) 0.2909(3) 0.35001(14) 0.0474(7) Uani 1 1 d . . .
H14 H 0.6304 0.3267 0.3503 0.057 Uiso 1 1 calc R . .
N4 N 0.6387(2) 0.0702(3) 0.32031(11) 0.0371(5) Uani 1 1 d . . .
C1 C 0.1778(4) 0.9858(5) 0.53488(19) 0.0715(12) Uani 1 1 d . . .
H1 H 0.1838 1.0651 0.5625 0.086 Uiso 1 1 calc R . .
C2 C 0.1792(5) 1.0165(6) 0.4734(2) 0.0886(16) Uani 1 1 d . . .
H2 H 0.1888 1.1128 0.4594 0.106 Uiso 1 1 calc R . .
C3 C 0.1662(4) 0.9018(5) 0.43378(19) 0.0717(12) Uani 1 1 d . . .
H3 H 0.1646 0.9199 0.3914 0.086 Uiso 1 1 calc R . .
C4 C 0.1553(4) 0.7604(5) 0.45380(17) 0.0589(10) Uani 1 1 d . . .
H4 H 0.1467 0.6822 0.4258 0.071 Uiso 1 1 calc R . .
C5 C 0.1573(3) 0.7348(4) 0.51904(15) 0.0417(7) Uani 1 1 d . . .
C6 C 0.1446(3) 0.4607(4) 0.50791(19) 0.0562(9) Uani 1 1 d . . .
H7 H 0.0991 0.4744 0.4681 0.067 Uiso 1 1 calc R . .
H6 H 0.1051 0.3855 0.5305 0.067 Uiso 1 1 calc R . .
C7 C 0.2678(3) 0.4052(4) 0.49691(17) 0.0487(8) Uani 1 1 d . . .
C8 C 0.3090(3) 0.4150(4) 0.43852(16) 0.0488(8) Uani 1 1 d . . .
H8 H 0.2611 0.4567 0.4059 0.059 Uiso 1 1 calc R . .
C9 C 0.4219(3) 0.3626(4) 0.42830(16) 0.0462(8) Uani 1 1 d . . .
C10 C 0.4930(3) 0.2996(4) 0.47621(18) 0.0556(9) Uani 1 1 d . . .
H10 H 0.5686 0.2665 0.4698 0.067 Uiso 1 1 calc R . .
C11 C 0.4513(4) 0.2857(5) 0.53437(18) 0.0656(11) Uani 1 1 d . . .
H11 H 0.4982 0.2402 0.5665 0.079 Uiso 1 1 calc R . .
C12 C 0.3394(4) 0.3398(4) 0.54469(18) 0.0600(10) Uani 1 1 d . . .
H12 H 0.3128 0.3318 0.5839 0.072 Uiso 1 1 calc R . .
C13 C 0.4654(3) 0.3889(4) 0.36543(17) 0.0517(9) Uani 1 1 d . . .
H9 H 0.3991 0.3779 0.3340 0.062 Uiso 1 1 calc R . .
H13 H 0.4931 0.4904 0.3637 0.062 Uiso 1 1 calc R . .
C14 C 0.5430(3) 0.1463(4) 0.33523(14) 0.0392(7) Uani 1 1 d . . .
C15 C 0.4321(3) 0.0782(5) 0.33461(17) 0.0527(9) Uani 1 1 d . . .
H15 H 0.3667 0.1312 0.3455 0.063 Uiso 1 1 calc R . .
C16 C 0.4212(3) -0.0681(5) 0.31774(18) 0.0590(10) Uani 1 1 d . . .
H16 H 0.3480 -0.1148 0.3170 0.071 Uiso 1 1 calc R . .
C17 C 0.5182(4) -0.1461(4) 0.30193(17) 0.0543(9) Uani 1 1 d . . .
H17 H 0.5119 -0.2454 0.2906 0.065 Uiso 1 1 calc R . .
C18 C 0.6235(3) -0.0733(4) 0.30344(15) 0.0457(8) Uani 1 1 d . . .
H18 H 0.6890 -0.1254 0.2922 0.055 Uiso 1 1 calc R . .

loop_
_atom_site_aniso_label
_atom_site_aniso_U_11
_atom_site_aniso_U_22
_atom_site_aniso_U_33
_atom_site_aniso_U_23
_atom_site_aniso_U_13
_atom_site_aniso_U_12
Cd1 0.03426(12) 0.03037(12) 0.03624(12) -0.00348(9) 0.01221(8) -0.00199(8)
S1 0.0383(4) 0.0272(3) 0.0481(4) 0.0011(3) 0.0164(3) -0.0032(3)
O1 0.0420(12) 0.0314(10) 0.0494(12) -0.0016(10) 0.0224(10) -0.0048(9)
O1W 0.0469(13) 0.0486(13) 0.0427(12) -0.0045(11) 0.0124(10) 0.0063(11)
O2 0.0456(13) 0.0449(13) 0.0537(13) 0.0040(11) 0.0079(10) -0.0131(10)
O2W 0.0457(14) 0.0346(12) 0.0803(17) -0.0038(12) 0.0216(12) 0.0004(10)
O3 0.0624(17) 0.0298(12) 0.112(2) -0.0031(14) 0.0221(16) 0.0026(11)
O3W 0.0461(14) 0.0416(13) 0.0566(14) -0.0054(12) 0.0102(11) -0.0017(11)
O4 0.0454(13) 0.0609(15) 0.0421(12) 0.0057(11) 0.0150(10) -0.0065(11)
N1 0.0572(17) 0.0418(15) 0.0333(13) -0.0037(12) 0.0106(12) -0.0053(12)
N2 0.062(2) 0.0508(17) 0.0480(16) -0.0128(14) 0.0180(14) -0.0014(14)
N3 0.0366(15) 0.0470(15) 0.0617(18) -0.0038(14) 0.0202(13) 0.0027(12)
N4 0.0330(13) 0.0406(14) 0.0389(13) -0.0028(12) 0.0096(10) -0.0010(10)
C1 0.114(4) 0.056(2) 0.047(2) 0.0073(19) 0.018(2) -0.016(2)
C2 0.144(5) 0.069(3) 0.054(2) 0.013(2) 0.013(3) -0.019(3)
C3 0.091(3) 0.081(3) 0.043(2) 0.011(2) 0.006(2) -0.005(3)
C4 0.061(2) 0.071(3) 0.0451(19) -0.0173(19) 0.0052(17) 0.0016(19)
C5 0.0332(16) 0.0489(19) 0.0439(17) -0.0071(15) 0.0089(13) -0.0002(13)
C6 0.050(2) 0.052(2) 0.069(2) -0.0163(19) 0.0199(18) -0.0064(16)
C7 0.0461(19) 0.0458(18) 0.056(2) -0.0127(17) 0.0125(16) -0.0036(15)
C8 0.0456(19) 0.053(2) 0.0485(18) -0.0085(17) 0.0102(15) 0.0032(15)
C9 0.0424(18) 0.052(2) 0.0463(18) -0.0041(16) 0.0128(14) 0.0018(15)
C10 0.051(2) 0.060(2) 0.057(2) 0.0030(19) 0.0121(17) 0.0096(17)
C11 0.074(3) 0.073(3) 0.048(2) 0.005(2) -0.0007(19) 0.009(2)
C12 0.067(3) 0.065(3) 0.050(2) -0.0005(19) 0.0186(19) -0.003(2)
C13 0.049(2) 0.054(2) 0.055(2) 0.0026(17) 0.0192(16) 0.0151(16)
C14 0.0350(16) 0.0486(18) 0.0350(15) 0.0017(14) 0.0090(12) -0.0001(13)
C15 0.0306(17) 0.069(2) 0.059(2) -0.0034(19) 0.0092(15) -0.0008(16)
C16 0.0394(19) 0.078(3) 0.059(2) -0.004(2) 0.0011(16) -0.0208(18)
C17 0.059(2) 0.053(2) 0.050(2) -0.0084(17) 0.0007(17) -0.0163(17)
C18 0.0443(19) 0.0463(19) 0.0466(18) -0.0094(16) 0.0058(14) -0.0018(14)

loop_
_atom_type_symbol
_atom_type_description
_atom_type_scat_dispersion_real
_atom_type_scat_dispersion_imag
_atom_type_scat_source
C C 0.0033 0.0016 'International Tables Vol C Tables 4.2.6.8 and 6.1.1.4'
H H 0.0000 0.0000 'International Tables Vol C Tables 4.2.6.8 and 6.1.1.4'
N N 0.0061 0.0033 'International Tables Vol C Tables 4.2.6.8 and 6.1.1.4'
O O 0.0106 0.0060 'International Tables Vol C Tables 4.2.6.8 and 6.1.1.4'
S S 0.1246 0.1234 'International Tables Vol C Tables 4.2.6.8 and 6.1.1.4'
Cd Cd -0.8075 1.2024 'International Tables Vol C Tables 4.2.6.8 and 6.1.1.4'

loop_
_geom_angle_atom_site_label_1
_geom_angle_atom_site_label_2
_geom_angle_atom_site_label_3
_geom_angle
_geom_angle_site_symmetry_1
_geom_angle_site_symmetry_3
_geom_angle_publ_flag
O2W Cd1 N4 96.03(9) . 3_666 ?
O2W Cd1 N1 97.34(10) . . ?
N4 Cd1 N1 92.10(10) 3_666 . ?
O2W Cd1 O1 160.40(8) . . ?
N4 Cd1 O1 98.09(9) 3_666 . ?
N1 Cd1 O1 95.65(9) . . ?
O2W Cd1 O1W 85.90(9) . . ?
N4 Cd1 O1W 88.50(9) 3_666 . ?
N1 Cd1 O1W 176.62(9) . . ?
O1 Cd1 O1W 80.97(8) . . ?
O2W Cd1 O3W 79.78(9) . . ?
N4 Cd1 O3W 175.28(8) 3_666 . ?
N1 Cd1 O3W 90.60(10) . . ?
O1 Cd1 O3W 85.48(8) . . ?
O1W Cd1 O3W 89.03(9) . . ?
O3 S1 O2 111.45(16) . . ?
O3 S1 O4 109.69(18) . . ?
O2 S1 O4 109.22(14) . . ?
O3 S1 O1 109.43(15) . . ?
O2 S1 O1 108.80(14) . . ?
O4 S1 O1 108.18(13) . . ?
S1 O1 Cd1 128.36(12) . . ?
Cd1 O1W H1W1 115(3) . . ?
Cd1 O1W H1W2 100(3) . . ?
H1W1 O1W H1W2 110.1(17) . . ?
Cd1 O2W H2W1 135(3) . . ?
Cd1 O2W H2W2 109(3) . . ?
H2W1 O2W H2W2 108.5(16) . . ?
Cd1 O3W H3W1 110(3) . . ?
Cd1 O3W H3W2 107(3) . . ?
H3W1 O3W H3W2 111.0(17) . . ?
C5 N1 C1 117.6(3) . . ?
C5 N1 Cd1 129.4(2) . . ?
C1 N1 Cd1 113.0(2) . . ?
C5 N2 C6 125.6(3) . . ?
C5 N2 H5 117.2 . . ?
C6 N2 H5 117.2 . . ?
C14 N3 C13 123.4(3) . . ?
C14 N3 H14 118.3 . . ?
C13 N3 H14 118.3 . . ?
C14 N4 C18 117.9(3) . . ?
C14 N4 Cd1 125.8(2) . 3_666 ?
C18 N4 Cd1 115.7(2) . 3_666 ?
N1 C1 C2 124.8(4) . . ?
N1 C1 H1 117.6 . . ?
C2 C1 H1 117.6 . . ?
C3 C2 C1 117.2(4) . . ?
C3 C2 H2 121.4 . . ?
C1 C2 H2 121.4 . . ?
C2 C3 C4 121.9(4) . . ?
C2 C3 H3 119.0 . . ?
C4 C3 H3 119.0 . . ?
C3 C4 C5 118.3(4) . . ?
C3 C4 H4 120.8 . . ?
C5 C4 H4 120.8 . . ?
N2 C5 N1 117.3(3) . . ?
N2 C5 C4 122.5(3) . . ?
N1 C5 C4 120.2(3) . . ?
N2 C6 C7 113.6(3) . . ?
N2 C6 H7 108.9 . . ?
C7 C6 H7 108.9 . . ?
N2 C6 H6 108.9 . . ?
C7 C6 H6 108.9 . . ?
H7 C6 H6 107.7 . . ?
C12 C7 C8 118.8(3) . . ?
C12 C7 C6 120.3(3) . . ?
C8 C7 C6 120.8(3) . . ?
C7 C8 C9 120.8(3) . . ?
C7 C8 H8 119.6 . . ?
C9 C8 H8 119.6 . . ?
C10 C9 C8 120.0(3) . . ?
C10 C9 C13 121.8(3) . . ?
C8 C9 C13 118.0(3) . . ?
C9 C10 C11 119.7(4) . . ?
C9 C10 H10 120.2 . . ?
C11 C10 H10 120.2 . . ?
C10 C11 C12 120.3(4) . . ?
C10 C11 H11 119.9 . . ?
C12 C11 H11 119.9 . . ?
C7 C12 C11 120.5(4) . . ?
C7 C12 H12 119.8 . . ?
C11 C12 H12 119.8 . . ?
N3 C13 C9 115.0(3) . . ?
N3 C13 H9 108.5 . . ?
C9 C13 H9 108.5 . . ?
N3 C13 H13 108.5 . . ?
C9 C13 H13 108.5 . . ?
H9 C13 H13 107.5 . . ?
N4 C14 N3 116.6(3) . . ?
N4 C14 C15 121.1(3) . . ?
N3 C14 C15 122.3(3) . . ?
C16 C15 C14 118.9(3) . . ?
C16 C15 H15 120.6 . . ?
C14 C15 H15 120.6 . . ?
C15 C16 C17 120.3(3) . . ?
C15 C16 H16 119.8 . . ?
C17 C16 H16 119.8 . . ?
C18 C17 C16 117.9(3) . . ?
C18 C17 H17 121.1 . . ?
C16 C17 H17 121.1 . . ?
N4 C18 C17 123.9(3) . . ?
N4 C18 H18 118.0 . . ?
C17 C18 H18 118.0 . . ?

loop_
_geom_bond_atom_site_label_1
_geom_bond_atom_site_label_2
_geom_bond_distance
_geom_bond_site_symmetry_2
_geom_bond_publ_flag
Cd1 O2W 2.287(2) . ?
Cd1 N4 2.309(3) 3_666 ?
Cd1 N1 2.314(3) . ?
Cd1 O1 2.333(2) . ?
Cd1 O1W 2.357(2) . ?
Cd1 O3W 2.362(2) . ?
S1 O3 1.446(2) . ?
S1 O2 1.471(2) . ?
S1 O4 1.478(2) . ?
S1 O1 1.488(2) . ?
O1W H1W1 0.85(3) . ?
O1W H1W2 0.851(10) . ?
O2W H2W1 0.854(10) . ?
O2W H2W2 0.86(3) . ?
O3W H3W1 0.85(4) . ?
O3W H3W2 0.842(10) . ?
N1 C5 1.338(4) . ?
N1 C1 1.350(5) . ?
N2 C5 1.327(5) . ?
N2 C6 1.470(5) . ?
N2 H5 0.8600 . ?
N3 C14 1.353(4) . ?
N3 C13 1.452(4) . ?
N3 H14 0.8600 . ?
N4 C14 1.348(4) . ?
N4 C18 1.353(4) . ?
N4 Cd1 2.309(3) 3_666 ?
C1 C2 1.360(6) . ?
C1 H1 0.9300 . ?
C2 C3 1.344(7) . ?
C2 H2 0.9300 . ?
C3 C4 1.357(6) . ?
C3 H3 0.9300 . ?
C4 C5 1.428(5) . ?
C4 H4 0.9300 . ?
C6 C7 1.523(5) . ?
C6 H7 0.9700 . ?
C6 H6 0.9700 . ?
C7 C12 1.385(6) . ?
C7 C8 1.390(5) . ?
C8 C9 1.401(5) . ?
C8 H8 0.9300 . ?
C9 C10 1.375(5) . ?
C9 C13 1.508(5) . ?
C10 C11 1.390(5) . ?
C10 H10 0.9300 . ?
C11 C12 1.397(6) . ?
C11 H11 0.9300 . ?
C12 H12 0.9300 . ?
C13 H9 0.9700 . ?
C13 H13 0.9700 . ?
C14 C15 1.398(5) . ?
C15 C16 1.373(6) . ?
C15 H15 0.9300 . ?
C16 C17 1.374(6) . ?
C16 H16 0.9300 . ?
C17 C18 1.360(5) . ?
C17 H17 0.9300 . ?
C18 H18 0.9300 . ?

loop_
_geom_hbond_atom_site_label_D
_geom_hbond_atom_site_label_H
_geom_hbond_atom_site_label_A
_geom_hbond_distance_DH
_geom_hbond_distance_HA
_geom_hbond_distance_DA
_geom_hbond_angle_DHA
_geom_hbond_site_symmetry_A
O1W H1W1 O2 0.85(3) 1.89(3) 2.737(3) 175(3) 2_556
O1W H1W2 O4 0.851(10) 1.995(12) 2.838(4) 170(4) .
O2W H2W1 O3 0.854(10) 1.835(13) 2.678(4) 169(5) 1_565
O2W H2W2 O4 0.86(3) 1.89(3) 2.744(3) 172(4) 2_556
O3W H3W1 O4 0.85(4) 2.096(15) 2.893(3) 157(3) 2_556
O3W H3W2 O2 0.842(10) 1.959(16) 2.764(3) 160(4) .
N2 H5 O1 0.86 2.15 2.944(4) 153.8 .
N3 H14 O1 0.86 2.16 2.989(3) 162.9 3_666

loop_
_geom_torsion_atom_site_label_1
_geom_torsion_atom_site_label_2
_geom_torsion_atom_site_label_3
_geom_torsion_atom_site_label_4
_geom_torsion
_geom_torsion_site_symmetry_1
_geom_torsion_site_symmetry_2
_geom_torsion_site_symmetry_3
_geom_torsion_site_symmetry_4
_geom_torsion_publ_flag
O3 S1 O1 Cd1 178.52(19) . . . . ?
O2 S1 O1 Cd1 56.5(2) . . . . ?
O4 S1 O1 Cd1 -62.0(2) . . . . ?
O2W Cd1 O1 S1 9.0(4) . . . . ?
N4 Cd1 O1 S1 144.73(17) 3_666 . . . ?
N1 Cd1 O1 S1 -122.33(18) . . . . ?
O1W Cd1 O1 S1 57.56(17) . . . . ?
O3W Cd1 O1 S1 -32.17(17) . . . . ?
O2W Cd1 N1 C5 -147.9(3) . . . . ?
N4 Cd1 N1 C5 115.7(3) 3_666 . . . ?
O1 Cd1 N1 C5 17.4(3) . . . . ?
O3W Cd1 N1 C5 -68.1(3) . . . . ?
O2W Cd1 N1 C1 29.5(3) . . . . ?
N4 Cd1 N1 C1 -66.8(3) 3_666 . . . ?
O1 Cd1 N1 C1 -165.2(3) . . . . ?
O3W Cd1 N1 C1 109.3(3) . . . . ?
C5 N1 C1 C2 -1.5(7) . . . . ?
Cd1 N1 C1 C2 -179.2(4) . . . . ?
N1 C1 C2 C3 2.4(9) . . . . ?
C1 C2 C3 C4 -1.8(9) . . . . ?
C2 C3 C4 C5 0.3(7) . . . . ?
C6 N2 C5 N1 -173.2(3) . . . . ?
C6 N2 C5 C4 8.3(5) . . . . ?
C1 N1 C5 N2 -178.6(4) . . . . ?
Cd1 N1 C5 N2 -1.3(5) . . . . ?
C1 N1 C5 C4 -0.1(5) . . . . ?
Cd1 N1 C5 C4 177.2(2) . . . . ?
C3 C4 C5 N2 179.1(4) . . . . ?
C3 C4 C5 N1 0.7(6) . . . . ?
C5 N2 C6 C7 80.8(5) . . . . ?
N2 C6 C7 C12 75.8(5) . . . . ?
N2 C6 C7 C8 -106.2(4) . . . . ?
C12 C7 C8 C9 -1.4(6) . . . . ?
C6 C7 C8 C9 -179.4(3) . . . . ?
C7 C8 C9 C10 0.5(6) . . . . ?
C7 C8 C9 C13 -174.6(3) . . . . ?
C8 C9 C10 C11 1.2(6) . . . . ?
C13 C9 C10 C11 176.2(4) . . . . ?
C9 C10 C11 C12 -2.1(7) . . . . ?
C8 C7 C12 C11 0.5(6) . . . . ?
C6 C7 C12 C11 178.5(4) . . . . ?
C10 C11 C12 C7 1.2(7) . . . . ?
C14 N3 C13 C9 73.0(5) . . . . ?
C10 C9 C13 N3 25.7(5) . . . . ?
C8 C9 C13 N3 -159.2(3) . . . . ?
C18 N4 C14 N3 -178.0(3) . . . . ?
Cd1 N4 C14 N3 11.5(4) 3_666 . . . ?
C18 N4 C14 C15 1.4(5) . . . . ?
Cd1 N4 C14 C15 -169.2(2) 3_666 . . . ?
C13 N3 C14 N4 178.2(3) . . . . ?
C13 N3 C14 C15 -1.1(5) . . . . ?
N4 C14 C15 C16 -0.8(5) . . . . ?
N3 C14 C15 C16 178.5(3) . . . . ?
C14 C15 C16 C17 0.2(6) . . . . ?
C15 C16 C17 C18 -0.2(6) . . . . ?
C14 N4 C18 C17 -1.5(5) . . . . ?
Cd1 N4 C18 C17 170.0(3) 3_666 . . . ?
C16 C17 C18 N4 0.9(6) . . . . ?
